data_7244064
loop_
_publ_author_name
'Hughes, David S.'
'Bingham, Ann L.'
'Hursthouse, Michael B.'
'Threlfall, Terry L.'
'Bond, Andrew D.'

_publ_section_title
;
 The extensive solid-form landscape of sulfathiazole: geometrical
 similarity and interaction energies
;
_journal_issue 3
_journal_name_full CrystEngComm
_journal_page_first 609
_journal_page_last 619
_journal_paper_doi 10.1039/D1CE01516H
_journal_volume 24
_journal_year 2022
_chemical_formula_moiety 'C9 H9 N3 O2 S2, C6 H10 O'
_chemical_formula_sum 'C15 H19 N3 O3 S2'
_chemical_formula_weight 353.45
_chemical_name_common 'Sulfathiazole, cyclohexanone solvate'
_chemical_name_systematic 'Sulfathiazole, cyclohexanone (1:1) solvate'
_space_group_crystal_system monoclinic
_space_group_IT_number 14
_space_group_name_Hall '-P 2yn'
_space_group_name_H-M_alt 'P 1 21/n 1'
_atom_sites_solution_hydrogens geom
_atom_sites_solution_primary dual
_atom_sites_solution_secondary difmap
_audit_creation_method SHELXL-2018/1
_audit_update_record
;
2021-11-08 deposited with the CCDC.	2021-12-10 downloaded from the CCDC.
;
_cell_angle_alpha 90
_cell_angle_beta 94.19(3)
_cell_angle_gamma 90
_cell_formula_units_Z 4
_cell_length_a 6.487(3)
_cell_length_b 12.332(4)
_cell_length_c 22.259(3)
_cell_measurement_reflns_used 5034
_cell_measurement_temperature 150(2)
_cell_measurement_theta_max 20.81
_cell_measurement_theta_min 1.84
_cell_volume 1775.9(10)
_computing_cell_refinement 'FIND (MADNES reference manual ver. 2.4, 1993)'
_computing_data_collection 'MADNES (Pflugarth & Messerschmidt, 1989)'
_computing_data_reduction 'ABSURD (Pflugarth & Messerschmidt, 1989)'
_computing_molecular_graphics 'Mercury (Macrae et al., 2008)'
_computing_publication_material SHELXL
_computing_structure_refinement 'SHELXL (Sheldrick, 2015)'
_computing_structure_solution 'SHELXT (Sheldrick, 2015)'
_diffrn_ambient_temperature 150(2)
_diffrn_measured_fraction_theta_full 0.971
_diffrn_measured_fraction_theta_max 0.971
_diffrn_measurement_device_type 'FAST TV area detector'
_diffrn_measurement_method '\w and \f-scans'
_diffrn_radiation_type MoK\a
_diffrn_radiation_wavelength 0.71073
_diffrn_reflns_av_R_equivalents 0.1050
_diffrn_reflns_av_unetI/netI 0.2336
_diffrn_reflns_Laue_measured_fraction_full 0.971
_diffrn_reflns_Laue_measured_fraction_max 0.971
_diffrn_reflns_limit_h_max 6
_diffrn_reflns_limit_h_min -6
_diffrn_reflns_limit_k_max 11
_diffrn_reflns_limit_k_min -12
_diffrn_reflns_limit_l_max 19
_diffrn_reflns_limit_l_min -22
_diffrn_reflns_number 5034
_diffrn_reflns_point_group_measured_fraction_full 0.971
_diffrn_reflns_point_group_measured_fraction_max 0.971
_diffrn_reflns_theta_full 20.808
_diffrn_reflns_theta_max 20.808
_diffrn_reflns_theta_min 1.835
_diffrn_source 'Enraf Nonius FR591 rotating anode'
_exptl_absorpt_coefficient_mu 0.316
_exptl_absorpt_correction_type none
_exptl_crystal_colour colourless
_exptl_crystal_density_diffrn 1.322
_exptl_crystal_description block
_exptl_crystal_F_000 744
_exptl_crystal_size_max 0.200
_exptl_crystal_size_mid 0.200
_exptl_crystal_size_min 0.200
_refine_diff_density_max 0.487
_refine_diff_density_min -0.375
_refine_diff_density_rms 0.077
_refine_ls_extinction_method none
_refine_ls_goodness_of_fit_ref 0.818
_refine_ls_hydrogen_treatment constr
_refine_ls_matrix_type full
_refine_ls_number_parameters 169
_refine_ls_number_reflns 1803
_refine_ls_number_restraints 15
_refine_ls_restrained_S_all 0.837
_refine_ls_R_factor_all 0.1671
_refine_ls_R_factor_gt 0.0832
_refine_ls_shift/su_max 0.000
_refine_ls_shift/su_mean 0.000
_refine_ls_structure_factor_coef Fsqd
_refine_ls_weighting_details 'w=1/[\s^2^(Fo^2^)+(0.1021P)^2^] where P=(Fo^2^+2Fc^2^)/3'
_refine_ls_weighting_scheme calc
_refine_ls_wR_factor_gt 0.2083
_refine_ls_wR_factor_ref 0.2309
_reflns_Friedel_coverage 0.000
_reflns_number_gt 668
_reflns_number_total 1803
_reflns_threshold_expression 'I > 2\s(I)'
_cod_data_source_file d1ce01516h2.cif
_cod_data_source_block 16
_cod_depositor_comments 'Adding full bibliography for 7244056--7244077.cif.'
_cod_original_sg_symbol_H-M 'P 21/n'
_cod_database_code 7244064
_shelx_space_group_comment
;
The symmetry employed for this shelxl refinement is uniquely defined
by the following loop, which should always be used as a source of
symmetry information in preference to the above space-group names.
They are only intended as comments.
;
_shelx_estimated_absorpt_t_min 0.939
_shelx_estimated_absorpt_t_max 0.939

loop_
_space_group_symop_operation_xyz
'x, y, z'
'-x+1/2, y+1/2, -z+1/2'
'-x, -y, -z'
'x-1/2, -y-1/2, z-1/2'

loop_
_atom_site_label
_atom_site_type_symbol
_atom_site_fract_x
_atom_site_fract_y
_atom_site_fract_z
_atom_site_U_iso_or_equiv
_atom_site_adp_type
_atom_site_occupancy
_atom_site_site_symmetry_order
_atom_site_calc_flag
_atom_site_refinement_flags_posn
_atom_site_refinement_flags_adp
_atom_site_refinement_flags_occupancy
_atom_site_disorder_assembly
_atom_site_disorder_group
S11 S 0.3169(5) 0.4725(3) 0.13340(14) 0.0679(11) Uani 1 1 d . . . . .
S12 S 0.0249(5) 0.6446(3) 0.05409(15) 0.0829(13) Uani 1 1 d . . . . .
O11 O 0.4356(11) 0.3758(6) 0.1458(3) 0.083(3) Uani 1 1 d . . . . .
O12 O 0.0943(10) 0.4684(6) 0.1412(3) 0.079(2) Uani 1 1 d . . . . .
N11 N 0.6584(15) 0.8301(9) 0.2881(4) 0.114(4) Uani 1 1 d . . . . .
H10 H 0.790690 0.845957 0.288198 0.170 Uiso 1 1 calc R U . . .
H11 H 0.578431 0.866892 0.311033 0.170 Uiso 1 1 calc R U . . .
N12 N 0.3609(13) 0.5035(7) 0.0646(4) 0.063(3) Uani 1 1 d . . . . .
N13 N 0.2957(14) 0.6119(7) -0.0186(4) 0.063(3) Uani 1 1 d . . . . .
H17 H 0.403420 0.585930 -0.035711 0.095 Uiso 1 1 calc R U . . .
C11 C 0.575(2) 0.7459(10) 0.2512(5) 0.071(4) Uani 1 1 d . . . . .
C12 C 0.6997(18) 0.6878(12) 0.2151(6) 0.080(4) Uani 1 1 d . . . . .
H12 H 0.841173 0.707378 0.214360 0.096 Uiso 1 1 calc R U . . .
C13 C 0.6239(19) 0.6017(10) 0.1798(5) 0.073(4) Uani 1 1 d . . . . .
H13 H 0.714144 0.560681 0.156834 0.087 Uiso 1 1 calc R U . . .
C14 C 0.4196(18) 0.5765(9) 0.1783(4) 0.058(3) Uani 1 1 d . . . . .
C15 C 0.2924(17) 0.6361(11) 0.2148(5) 0.073(4) Uani 1 1 d . . . . .
H15 H 0.150452 0.617284 0.214993 0.087 Uiso 1 1 calc R U . . .
C16 C 0.366(2) 0.7188(11) 0.2493(5) 0.086(4) Uani 1 1 d . . . . .
H16 H 0.274840 0.758924 0.272474 0.103 Uiso 1 1 calc R U . . .
C17 C 0.2453(17) 0.5791(9) 0.0357(5) 0.060(3) Uani 1 1 d . . . . .
C18 C 0.168(2) 0.6884(11) -0.0458(6) 0.088(4) Uani 1 1 d . . . . .
H18 H 0.185923 0.717859 -0.084503 0.105 Uiso 1 1 calc R U . . .
C19 C 0.016(2) 0.7172(10) -0.0118(6) 0.092(4) Uani 1 1 d . . . . .
H19 H -0.084092 0.771085 -0.022681 0.110 Uiso 1 1 calc R U . . .
O30 O 0.603(2) 0.8129(14) 0.0440(7) 0.269(5) Uiso 1 1 d D U . . .
C30 C 0.570(2) 0.8797(14) 0.0801(9) 0.269(5) Uiso 1 1 d D U . . .
C31 C 0.741(2) 0.9354(14) 0.1116(8) 0.269(5) Uiso 1 1 d D U . . .
H31A H 0.863793 0.928946 0.087780 0.322 Uiso 1 1 calc R U . . .
H31B H 0.774473 0.899028 0.150754 0.322 Uiso 1 1 calc R U . . .
C32 C 0.702(3) 1.0498(12) 0.1224(9) 0.269(5) Uiso 1 1 d D U . . .
H32A H 0.718285 1.090675 0.084733 0.322 Uiso 1 1 calc R U . . .
H32B H 0.807291 1.077009 0.153194 0.322 Uiso 1 1 calc R U . . .
C33 C 0.497(3) 1.0716(12) 0.1425(8) 0.269(5) Uiso 1 1 d D U . . .
H33A H 0.474288 1.150980 0.142269 0.322 Uiso 1 1 calc R U . . .
H33B H 0.493328 1.046346 0.184651 0.322 Uiso 1 1 calc R U . . .
C34 C 0.328(2) 1.0200(14) 0.1059(9) 0.269(5) Uiso 1 1 d D U . . .
H34A H 0.312433 1.055697 0.066007 0.322 Uiso 1 1 calc R U . . .
H34B H 0.197468 1.030037 0.125646 0.322 Uiso 1 1 calc R U . . .
C35 C 0.365(2) 0.9029(14) 0.0976(9) 0.269(5) Uiso 1 1 d D U . . .
H35A H 0.343578 0.864490 0.135721 0.322 Uiso 1 1 calc R U . . .
H35B H 0.262425 0.874583 0.066333 0.322 Uiso 1 1 calc R U . . .

loop_
_atom_site_aniso_label
_atom_site_aniso_U_11
_atom_site_aniso_U_22
_atom_site_aniso_U_33
_atom_site_aniso_U_23
_atom_site_aniso_U_13
_atom_site_aniso_U_12
S11 0.078(2) 0.066(2) 0.062(2) 0.0017(17) 0.0148(18) -0.001(2)
S12 0.081(2) 0.086(3) 0.083(2) -0.005(2) 0.0167(19) 0.016(2)
O11 0.099(7) 0.054(5) 0.095(6) 0.009(4) 0.006(5) 0.013(5)
O12 0.059(5) 0.101(6) 0.078(5) -0.001(4) 0.020(4) -0.019(5)
N11 0.087(8) 0.143(11) 0.108(9) -0.075(8) -0.011(7) 0.000(8)
N12 0.075(7) 0.075(8) 0.042(6) -0.006(5) 0.014(5) 0.008(6)
N13 0.074(7) 0.062(7) 0.054(7) 0.005(5) 0.008(6) 0.004(6)
C11 0.068(10) 0.083(11) 0.064(9) -0.011(7) 0.010(8) 0.022(9)
C12 0.041(8) 0.107(12) 0.092(10) -0.010(9) 0.001(8) 0.003(8)
C13 0.054(9) 0.080(10) 0.086(10) -0.008(8) 0.022(8) 0.013(8)
C14 0.055(8) 0.077(9) 0.042(7) 0.005(6) 0.007(7) 0.010(7)
C15 0.057(8) 0.099(11) 0.063(8) -0.019(8) 0.012(7) 0.007(8)
C16 0.076(11) 0.107(12) 0.078(9) -0.036(8) 0.026(8) -0.008(9)
C17 0.066(9) 0.058(8) 0.055(8) -0.002(7) 0.004(7) -0.002(7)
C18 0.110(12) 0.076(11) 0.078(10) 0.005(8) 0.017(10) 0.010(9)
C19 0.126(13) 0.072(10) 0.075(10) 0.004(7) -0.009(9) 0.005(9)

loop_
_atom_type_symbol
_atom_type_description
_atom_type_scat_dispersion_real
_atom_type_scat_dispersion_imag
_atom_type_scat_source
C C 0.0033 0.0016 'International Tables Vol C Tables 4.2.6.8 and 6.1.1.4'
H H 0.0000 0.0000 'International Tables Vol C Tables 4.2.6.8 and 6.1.1.4'
N N 0.0061 0.0033 'International Tables Vol C Tables 4.2.6.8 and 6.1.1.4'
O O 0.0106 0.0060 'International Tables Vol C Tables 4.2.6.8 and 6.1.1.4'
S S 0.1246 0.1234 'International Tables Vol C Tables 4.2.6.8 and 6.1.1.4'

loop_
_geom_angle_atom_site_label_1
_geom_angle_atom_site_label_2
_geom_angle_atom_site_label_3
_geom_angle
_geom_angle_site_symmetry_1
_geom_angle_site_symmetry_3
_geom_angle_publ_flag
O11 S11 O12 117.8(5) . . ?
O11 S11 N12 104.3(5) . . ?
O12 S11 N12 111.2(5) . . ?
O11 S11 C14 109.1(5) . . ?
O12 S11 C14 107.4(5) . . ?
N12 S11 C14 106.5(5) . . ?
C19 S12 C17 91.0(6) . . ?
C11 N11 H10 120.0 . . ?
C11 N11 H11 120.0 . . ?
H10 N11 H11 120.0 . . ?
C17 N12 S11 119.2(8) . . ?
C17 N13 C18 115.4(10) . . ?
C17 N13 H17 122.3 . . ?
C18 N13 H17 122.3 . . ?
C12 C11 C16 118.0(12) . . ?
C12 C11 N11 120.2(12) . . ?
C16 C11 N11 121.8(11) . . ?
C11 C12 C13 121.7(11) . . ?
C11 C12 H12 119.1 . . ?
C13 C12 H12 119.1 . . ?
C14 C13 C12 119.5(10) . . ?
C14 C13 H13 120.3 . . ?
C12 C13 H13 120.3 . . ?
C13 C14 C15 118.6(11) . . ?
C13 C14 S11 121.1(9) . . ?
C15 C14 S11 120.2(10) . . ?
C16 C15 C14 121.9(11) . . ?
C16 C15 H15 119.0 . . ?
C14 C15 H15 119.0 . . ?
C15 C16 C11 120.1(11) . . ?
C15 C16 H16 119.9 . . ?
C11 C16 H16 119.9 . . ?
N12 C17 N13 118.7(10) . . ?
N12 C17 S12 131.6(9) . . ?
N13 C17 S12 109.6(9) . . ?
C19 C18 N13 112.4(12) . . ?
C19 C18 H18 123.8 . . ?
N13 C18 H18 123.8 . . ?
C18 C19 S12 111.5(11) . . ?
C18 C19 H19 124.2 . . ?
S12 C19 H19 124.2 . . ?
O30 C30 C35 122.5(9) . . ?
O30 C30 C31 119.4(9) . . ?
C35 C30 C31 117.9(9) . . ?
C30 C31 C32 113.8(9) . . ?
C30 C31 H31A 108.8 . . ?
C32 C31 H31A 108.8 . . ?
C30 C31 H31B 108.8 . . ?
C32 C31 H31B 108.8 . . ?
H31A C31 H31B 107.7 . . ?
C31 C32 C33 113.8(9) . . ?
C31 C32 H32A 108.8 . . ?
C33 C32 H32A 108.8 . . ?
C31 C32 H32B 108.8 . . ?
C33 C32 H32B 108.8 . . ?
H32A C32 H32B 107.7 . . ?
C32 C33 C34 114.3(9) . . ?
C32 C33 H33A 108.7 . . ?
C34 C33 H33A 108.7 . . ?
C32 C33 H33B 108.7 . . ?
C34 C33 H33B 108.7 . . ?
H33A C33 H33B 107.6 . . ?
C33 C34 C35 111.9(9) . . ?
C33 C34 H34A 109.2 . . ?
C35 C34 H34A 109.2 . . ?
C33 C34 H34B 109.2 . . ?
C35 C34 H34B 109.2 . . ?
H34A C34 H34B 107.9 . . ?
C30 C35 C34 112.8(9) . . ?
C30 C35 H35A 109.0 . . ?
C34 C35 H35A 109.0 . . ?
C30 C35 H35B 109.0 . . ?
C34 C35 H35B 109.0 . . ?
H35A C35 H35B 107.8 . . ?

loop_
_geom_bond_atom_site_label_1
_geom_bond_atom_site_label_2
_geom_bond_distance
_geom_bond_site_symmetry_2
_geom_bond_publ_flag
S11 O11 1.435(7) . ?
S11 O12 1.467(7) . ?
S11 N12 1.625(8) . ?
S11 C14 1.729(11) . ?
S12 C19 1.715(12) . ?
S12 C17 1.717(11) . ?
N11 C11 1.408(13) . ?
N11 H10 0.8800 . ?
N11 H11 0.8800 . ?
N12 C17 1.332(12) . ?
N13 C17 1.339(11) . ?
N13 C18 1.366(14) . ?
N13 H17 0.8800 . ?
C11 C12 1.383(13) . ?
C11 C16 1.394(15) . ?
C12 C13 1.390(14) . ?
C12 H12 0.9500 . ?
C13 C14 1.359(13) . ?
C13 H13 0.9500 . ?
C14 C15 1.406(13) . ?
C15 C16 1.343(15) . ?
C15 H15 0.9500 . ?
C16 H16 0.9500 . ?
C18 C19 1.334(15) . ?
C18 H18 0.9500 . ?
C19 H19 0.9500 . ?
O30 C30 1.181(9) . ?
C30 C35 1.442(11) . ?
C30 C31 1.443(11) . ?
C31 C32 1.458(11) . ?
C31 H31A 0.9900 . ?
C31 H31B 0.9900 . ?
C32 C33 1.458(11) . ?
C32 H32A 0.9900 . ?
C32 H32B 0.9900 . ?
C33 C34 1.464(11) . ?
C33 H33A 0.9900 . ?
C33 H33B 0.9900 . ?
C34 C35 1.478(11) . ?
C34 H34A 0.9900 . ?
C34 H34B 0.9900 . ?
C35 H35A 0.9900 . ?
C35 H35B 0.9900 . ?

loop_
_geom_hbond_atom_site_label_D
_geom_hbond_atom_site_label_H
_geom_hbond_atom_site_label_A
_geom_hbond_distance_DH
_geom_hbond_distance_HA
_geom_hbond_distance_DA
_geom_hbond_angle_DHA
_geom_hbond_site_symmetry_A
_geom_hbond_publ_flag
N11 H11 O12 0.88 2.03 2.907(11) 173.0 2 yes
N11 H10 O11 0.88 2.25 2.976(13) 139.5 2_655 yes
N13 H17 S11 0.88 3.02 3.856(9) 159.4 3_665 yes
N13 H17 N12 0.88 2.03 2.892(12) 167.4 3_665 yes

loop_
_geom_torsion_atom_site_label_1
_geom_torsion_atom_site_label_2
_geom_torsion_atom_site_label_3
_geom_torsion_atom_site_label_4
_geom_torsion
_geom_torsion_site_symmetry_1
_geom_torsion_site_symmetry_2
_geom_torsion_site_symmetry_3
_geom_torsion_site_symmetry_4
_geom_torsion_publ_flag
O11 S11 N12 C17 168.5(9) . . . . ?
O12 S11 N12 C17 40.5(10) . . . . ?
C14 S11 N12 C17 -76.2(10) . . . . ?
C16 C11 C12 C13 -2.9(18) . . . . ?
N11 C11 C12 C13 177.6(12) . . . . ?
C11 C12 C13 C14 3.1(18) . . . . ?
C12 C13 C14 C15 -2.6(17) . . . . ?
C12 C13 C14 S11 178.1(9) . . . . ?
O11 S11 C14 C13 52.5(11) . . . . ?
O12 S11 C14 C13 -178.7(9) . . . . ?
N12 S11 C14 C13 -59.5(11) . . . . ?
O11 S11 C14 C15 -126.7(8) . . . . ?
O12 S11 C14 C15 2.0(10) . . . . ?
N12 S11 C14 C15 121.2(9) . . . . ?
C13 C14 C15 C16 2.1(18) . . . . ?
S11 C14 C15 C16 -178.6(10) . . . . ?
C14 C15 C16 C11 -2(2) . . . . ?
C12 C11 C16 C15 2.3(19) . . . . ?
N11 C11 C16 C15 -178.2(12) . . . . ?
S11 N12 C17 N13 173.4(8) . . . . ?
S11 N12 C17 S12 -9.2(15) . . . . ?
C18 N13 C17 N12 179.1(10) . . . . ?
C18 N13 C17 S12 1.2(12) . . . . ?
C19 S12 C17 N12 -179.6(12) . . . . ?
C19 S12 C17 N13 -2.0(8) . . . . ?
C17 N13 C18 C19 0.7(16) . . . . ?
N13 C18 C19 S12 -2.3(15) . . . . ?
C17 S12 C19 C18 2.5(11) . . . . ?
O30 C30 C31 C32 142(2) . . . . ?
C35 C30 C31 C32 -42(3) . . . . ?
C30 C31 C32 C33 43(2) . . . . ?
C31 C32 C33 C34 -49(2) . . . . ?
C32 C33 C34 C35 51(2) . . . . ?
O30 C30 C35 C34 -140(2) . . . . ?
C31 C30 C35 C34 44(3) . . . . ?
C33 C34 C35 C30 -48(2) . . . . ?
